data_4320741
loop_
_publ_author_name
'Mitsuhiro Hata'
'Nigam P. Rath'
'Lawrence Barton'

_publ_section_title
;
 Isolation of a New Nonaborane Cluster Form: arachno-B9H11.(PPh3)2
;
_journal_name_full 'Inorganic Chemistry'
_journal_page_first 6852
_journal_page_last 6854
_journal_paper_doi 10.1021/ic010810r
_journal_volume 40
_journal_year 2001
_chemical_formula_sum 'C36 H41 B9 P2'
_chemical_formula_weight 632.92
_chemical_name_systematic
;
   ?
;
_space_group_IT_number 14
_symmetry_cell_setting monoclinic
_symmetry_space_group_name_Hall '-P 2ybc'
_symmetry_space_group_name_H-M 'P 1 21/c 1'
_atom_sites_solution_hydrogens geom
_atom_sites_solution_primary direct
_atom_sites_solution_secondary difmap
_audit_creation_method SHELXL-97
_cell_angle_alpha 90.00
_cell_angle_beta 96.556(2)
_cell_angle_gamma 90.00
_cell_formula_units_Z 4
_cell_length_a 9.3251(3)
_cell_length_b 13.5243(4)
_cell_length_c 28.3923(9)
_cell_measurement_reflns_used 16150
_cell_measurement_temperature 223(2)
_cell_measurement_theta_max 26.3
_cell_measurement_theta_min 2.6
_cell_volume 3557.29(19)
_computing_cell_refinement 'Bruker SMART'
_computing_data_collection 'Bruker SMART'
_computing_data_reduction 'Bruker SAINT'
_computing_molecular_graphics 'Bruker SHELXTL'
_computing_publication_material 'Bruker SHELXTL'
_computing_structure_refinement 'SHELXTL (Sheldrick, 2001)'
_computing_structure_solution 'SHELXTL (Sheldrick, 2001)'
_diffrn_ambient_temperature 223(2)
_diffrn_measured_fraction_theta_full 0.999
_diffrn_measured_fraction_theta_max 0.999
_diffrn_measurement_device_type 'CCD area detector'
_diffrn_measurement_method 'phi and omega scans'
_diffrn_radiation_monochromator graphite
_diffrn_radiation_source 'normal-focus sealed tube'
_diffrn_radiation_type MoK\a
_diffrn_radiation_wavelength 0.71073
_diffrn_reflns_av_R_equivalents 0.05
_diffrn_reflns_av_sigmaI/netI 0.0303
_diffrn_reflns_limit_h_max 11
_diffrn_reflns_limit_h_min -11
_diffrn_reflns_limit_k_max 16
_diffrn_reflns_limit_k_min -16
_diffrn_reflns_limit_l_max 35
_diffrn_reflns_limit_l_min -35
_diffrn_reflns_number 70954
_diffrn_reflns_theta_full 26.40
_diffrn_reflns_theta_max 26.40
_diffrn_reflns_theta_min 1.67
_exptl_absorpt_coefficient_mu 0.148
_exptl_absorpt_correction_T_max 0.9738
_exptl_absorpt_correction_T_min 0.9431
_exptl_absorpt_correction_type empirical
_exptl_absorpt_process_details sadabs
_exptl_crystal_colour colorless
_exptl_crystal_density_diffrn 1.182
_exptl_crystal_density_meas ?
_exptl_crystal_density_method 'not measured'
_exptl_crystal_description plate
_exptl_crystal_F_000 1328
_exptl_crystal_size_max 0.40
_exptl_crystal_size_mid 0.36
_exptl_crystal_size_min 0.18
_refine_diff_density_max 0.305
_refine_diff_density_min -0.199
_refine_diff_density_rms 0.042
_refine_ls_extinction_method none
_refine_ls_goodness_of_fit_ref 1.003
_refine_ls_hydrogen_treatment mixed
_refine_ls_matrix_type full
_refine_ls_number_parameters 468
_refine_ls_number_reflns 7298
_refine_ls_number_restraints 0
_refine_ls_restrained_S_all 1.003
_refine_ls_R_factor_all 0.0702
_refine_ls_R_factor_gt 0.0464
_refine_ls_shift/su_max 0.000
_refine_ls_shift/su_mean 0.000
_refine_ls_structure_factor_coef Fsqd
_refine_ls_weighting_details 'calc w=1/[\s^2^(Fo^2^)+(0.0674P)^2^+1.3201P] where P=(Fo^2^+2Fc^2^)/3'
_refine_ls_weighting_scheme calc
_refine_ls_wR_factor_gt 0.1135
_refine_ls_wR_factor_ref 0.1265
_reflns_number_gt 5537
_reflns_number_total 7298
_reflns_threshold_expression >2sigma(I)
_cod_data_source_file ic010810r.cif
_cod_data_source_block b5901
_cod_depositor_comments
;
The following automatic conversions were performed:

'_symmetry_cell_setting' value 'Monoclinic' changed to 'monoclinic'
according to the built-in table from CIF Core dictionary named
'cif_core.dic' version 2.4.1 from 2010-06-29.

Automatic conversion script
Id: cif_fix_values 1646 2011-03-28 12:23:43Z adriana 

The following automatic conversions were performed:

'_exptl_crystal_density_meas' value 'no' was changed to '?' - the
value is perceived as not measured.

Automatic conversion script
Id: cif_fix_values 3008 2015-01-20 13:52:24Z robertas 
;
_cod_original_cell_volume 3557.3(2)
_cod_database_code 4320741

loop_
_symmetry_equiv_pos_as_xyz
'x, y, z'
'-x, y+1/2, -z+1/2'
'-x, -y, -z'
'x, -y-1/2, z-1/2'

loop_
_atom_site_label
_atom_site_type_symbol
_atom_site_fract_x
_atom_site_fract_y
_atom_site_fract_z
_atom_site_U_iso_or_equiv
_atom_site_adp_type
_atom_site_occupancy
_atom_site_symmetry_multiplicity
_atom_site_calc_flag
_atom_site_refinement_flags
_atom_site_disorder_assembly
_atom_site_disorder_group
P1 P 0.10748(5) 0.15288(3) 0.247967(16) 0.02698(12) Uani 1 1 d . . .
P2 P 0.30410(6) 0.29394(4) 0.052081(17) 0.03461(14) Uani 1 1 d . . .
B1 B 0.2553(3) 0.06263(18) 0.16457(8) 0.0368(5) Uani 1 1 d . . .
B2 B 0.3069(3) 0.09944(18) 0.11014(8) 0.0406(6) Uani 1 1 d . . .
B3 B 0.1965(3) -0.00893(19) 0.11294(9) 0.0478(6) Uani 1 1 d . . .
B4 B 0.1245(2) 0.14422(16) 0.18116(7) 0.0299(4) Uani 1 1 d . . .
B5 B 0.2775(2) 0.18719(17) 0.15249(8) 0.0334(5) Uani 1 1 d . . .
B6 B 0.2073(3) 0.20562(17) 0.09071(8) 0.0346(5) Uani 1 1 d . . .
B7 B 0.1608(3) 0.07911(19) 0.06583(9) 0.0472(6) Uani 1 1 d . . .
B8 B 0.0206(4) 0.0112(2) 0.09210(10) 0.0524(7) Uani 1 1 d . . .
B9 B 0.0746(3) 0.02000(18) 0.15593(9) 0.0406(5) Uani 1 1 d . . .
C1 C 0.21724(19) 0.24774(14) 0.27981(7) 0.0308(4) Uani 1 1 d . . .
C2 C 0.2656(2) 0.32739(14) 0.25528(7) 0.0348(4) Uani 1 1 d . . .
H2A H 0.2420 0.3317 0.2223 0.042 Uiso 1 1 calc R . .
C3 C 0.3483(2) 0.40060(15) 0.27905(9) 0.0448(5) Uani 1 1 d . . .
H3A H 0.3817 0.4538 0.2620 0.054 Uiso 1 1 calc R . .
C4 C 0.3817(3) 0.39631(17) 0.32705(9) 0.0525(6) Uani 1 1 d . . .
H4A H 0.4378 0.4464 0.3430 0.063 Uiso 1 1 calc R . .
C5 C 0.3331(3) 0.31852(19) 0.35207(9) 0.0578(7) Uani 1 1 d . . .
H5A H 0.3555 0.3160 0.3852 0.069 Uiso 1 1 calc R . .
C6 C 0.2516(2) 0.24390(17) 0.32883(7) 0.0452(5) Uani 1 1 d . . .
H6A H 0.2194 0.1906 0.3461 0.054 Uiso 1 1 calc R . .
C7 C 0.1494(2) 0.04079(13) 0.28190(6) 0.0298(4) Uani 1 1 d . . .
C8 C 0.2921(2) 0.01046(16) 0.29211(7) 0.0396(5) Uani 1 1 d . . .
H8A H 0.3669 0.0494 0.2824 0.048 Uiso 1 1 calc R . .
C9 C 0.3244(3) -0.07674(17) 0.31645(8) 0.0481(6) Uani 1 1 d . . .
H9A H 0.4210 -0.0971 0.3231 0.058 Uiso 1 1 calc R . .
C10 C 0.2151(3) -0.13369(16) 0.33090(8) 0.0467(6) Uani 1 1 d . . .
H10A H 0.2372 -0.1929 0.3475 0.056 Uiso 1 1 calc R . .
C11 C 0.0743(3) -0.10431(16) 0.32112(8) 0.0470(5) Uani 1 1 d . . .
H11A H 0.0002 -0.1434 0.3312 0.056 Uiso 1 1 calc R . .
C12 C 0.0406(2) -0.01774(15) 0.29660(8) 0.0403(5) Uani 1 1 d . . .
H12A H -0.0564 0.0017 0.2898 0.048 Uiso 1 1 calc R . .
C13 C -0.0784(2) 0.18279(13) 0.25557(7) 0.0302(4) Uani 1 1 d . . .
C14 C -0.1141(2) 0.24994(15) 0.28940(7) 0.0380(5) Uani 1 1 d . . .
H14A H -0.0407 0.2808 0.3096 0.046 Uiso 1 1 calc R . .
C15 C -0.2577(2) 0.27163(17) 0.29343(9) 0.0482(6) Uani 1 1 d . . .
H15A H -0.2813 0.3172 0.3163 0.058 Uiso 1 1 calc R . .
C16 C -0.3655(2) 0.22652(16) 0.26402(9) 0.0476(6) Uani 1 1 d . . .
H16A H -0.4626 0.2413 0.2669 0.057 Uiso 1 1 calc R . .
C17 C -0.3321(2) 0.15986(15) 0.23031(8) 0.0433(5) Uani 1 1 d . . .
H17A H -0.4063 0.1293 0.2102 0.052 Uiso 1 1 calc R . .
C18 C -0.1891(2) 0.13781(14) 0.22596(7) 0.0366(4) Uani 1 1 d . . .
H18A H -0.1665 0.0923 0.2029 0.044 Uiso 1 1 calc R . .
C19 C 0.1875(2) 0.33057(17) -0.00115(7) 0.0403(5) Uani 1 1 d . . .
C20 C 0.1021(3) 0.2615(2) -0.02579(9) 0.0696(8) Uani 1 1 d . . .
H20A H 0.1013 0.1963 -0.0144 0.083 Uiso 1 1 calc R . .
C21 C 0.0162(4) 0.2861(3) -0.06752(10) 0.0808(9) Uani 1 1 d . . .
H21A H -0.0413 0.2375 -0.0841 0.097 Uiso 1 1 calc R . .
C22 C 0.0157(3) 0.3793(3) -0.08409(10) 0.0718(8) Uani 1 1 d . . .
H22A H -0.0422 0.3958 -0.1123 0.086 Uiso 1 1 calc R . .
C23 C 0.0990(4) 0.4497(3) -0.06002(12) 0.0909(11) Uani 1 1 d . . .
H23A H 0.0983 0.5147 -0.0717 0.109 Uiso 1 1 calc R . .
C24 C 0.1849(3) 0.4262(2) -0.01848(10) 0.0730(8) Uani 1 1 d . . .
H24A H 0.2415 0.4754 -0.0020 0.088 Uiso 1 1 calc R . .
C25 C 0.4680(2) 0.24459(17) 0.03180(7) 0.0422(5) Uani 1 1 d . . .
C26 C 0.4603(3) 0.1825(2) -0.00657(9) 0.0642(7) Uani 1 1 d . . .
H26A H 0.3705 0.1703 -0.0242 0.077 Uiso 1 1 calc R . .
C27 C 0.5823(3) 0.1379(3) -0.01969(11) 0.0803(9) Uani 1 1 d . . .
H27A H 0.5745 0.0939 -0.0455 0.096 Uiso 1 1 calc R . .
C28 C 0.7139(3) 0.1570(3) 0.00432(12) 0.0872(10) Uani 1 1 d . . .
H28A H 0.7977 0.1295 -0.0059 0.105 Uiso 1 1 calc R . .
C29 C 0.7229(3) 0.2155(3) 0.04274(15) 0.1175(16) Uani 1 1 d . . .
H29A H 0.8131 0.2266 0.0603 0.141 Uiso 1 1 calc R . .
C30 C 0.6005(3) 0.2598(3) 0.05674(12) 0.0936(12) Uani 1 1 d . . .
H30A H 0.6087 0.3007 0.0837 0.112 Uiso 1 1 calc R . .
C31 C 0.3552(2) 0.40962(15) 0.08152(7) 0.0384(5) Uani 1 1 d . . .
C32 C 0.4542(3) 0.47405(19) 0.06442(9) 0.0581(7) Uani 1 1 d . . .
H32A H 0.5023 0.4551 0.0385 0.070 Uiso 1 1 calc R . .
C33 C 0.4821(3) 0.5652(2) 0.08516(10) 0.0676(8) Uani 1 1 d . . .
H33A H 0.5481 0.6083 0.0731 0.081 Uiso 1 1 calc R . .
C34 C 0.4131(3) 0.59352(19) 0.12367(10) 0.0588(7) Uani 1 1 d . . .
H34A H 0.4305 0.6563 0.1374 0.071 Uiso 1 1 calc R . .
C35 C 0.3199(3) 0.52985(17) 0.14163(8) 0.0484(6) Uani 1 1 d . . .
H35A H 0.2751 0.5485 0.1683 0.058 Uiso 1 1 calc R . .
C36 C 0.2903(2) 0.43821(16) 0.12114(7) 0.0415(5) Uani 1 1 d . . .
H36A H 0.2260 0.3951 0.1340 0.050 Uiso 1 1 calc R . .
H1 H 0.328(2) 0.0258(16) 0.1935(8) 0.046(6) Uiso 1 1 d . . .
H2 H 0.413(3) 0.0918(18) 0.0985(8) 0.058(7) Uiso 1 1 d . . .
H3 H 0.239(3) -0.0816(18) 0.1087(9) 0.059(7) Uiso 1 1 d . . .
H4 H 0.034(2) 0.1839(15) 0.1646(7) 0.042(6) Uiso 1 1 d . . .
H5 H 0.369(2) 0.2284(15) 0.1689(7) 0.039(6) Uiso 1 1 d . . .
H6 H 0.101(2) 0.2362(16) 0.0911(8) 0.048(6) Uiso 1 1 d . . .
H7 H 0.173(3) 0.0591(18) 0.0283(9) 0.058(7) Uiso 1 1 d . . .
H8 H -0.052(3) -0.046(2) 0.0759(9) 0.067(8) Uiso 1 1 d . . .
H9 H 0.030(2) -0.0348(16) 0.1762(7) 0.043(6) Uiso 1 1 d . . .
H78 H 0.020(3) 0.0892(18) 0.0689(8) 0.059(7) Uiso 1 1 d . . .
H89 H -0.035(3) 0.0509(17) 0.1250(8) 0.056(7) Uiso 1 1 d . . .

loop_
_atom_site_aniso_label
_atom_site_aniso_U_11
_atom_site_aniso_U_22
_atom_site_aniso_U_33
_atom_site_aniso_U_23
_atom_site_aniso_U_13
_atom_site_aniso_U_12
P1 0.0273(2) 0.0255(2) 0.0282(2) -0.00143(19) 0.00364(18) -0.00006(19)
P2 0.0381(3) 0.0406(3) 0.0253(2) 0.0012(2) 0.0043(2) 0.0051(2)
B1 0.0431(13) 0.0359(13) 0.0321(12) 0.0019(9) 0.0073(10) 0.0136(10)
B2 0.0492(15) 0.0410(14) 0.0330(12) 0.0041(10) 0.0102(10) 0.0157(11)
B3 0.0781(19) 0.0312(13) 0.0353(13) -0.0024(10) 0.0116(12) 0.0143(13)
B4 0.0330(11) 0.0288(11) 0.0278(10) -0.0021(9) 0.0035(8) 0.0044(9)
B5 0.0329(11) 0.0379(12) 0.0296(11) 0.0030(9) 0.0048(9) 0.0049(9)
B6 0.0393(12) 0.0351(12) 0.0292(11) 0.0015(9) 0.0034(9) 0.0045(10)
B7 0.0710(18) 0.0384(14) 0.0321(13) -0.0026(10) 0.0053(12) 0.0064(12)
B8 0.078(2) 0.0365(14) 0.0411(14) -0.0086(11) -0.0013(13) -0.0058(13)
B9 0.0556(15) 0.0291(12) 0.0369(13) -0.0030(10) 0.0052(11) 0.0022(11)
C1 0.0278(9) 0.0299(10) 0.0343(10) -0.0042(8) 0.0026(8) -0.0004(7)
C2 0.0333(10) 0.0293(10) 0.0417(11) -0.0003(8) 0.0039(8) 0.0028(8)
C3 0.0408(12) 0.0297(11) 0.0645(15) -0.0044(10) 0.0084(10) -0.0035(9)
C4 0.0497(14) 0.0405(13) 0.0649(16) -0.0173(11) -0.0044(12) -0.0080(10)
C5 0.0721(17) 0.0560(15) 0.0416(13) -0.0106(11) -0.0100(12) -0.0070(13)
C6 0.0569(14) 0.0412(12) 0.0365(11) -0.0010(9) 0.0013(10) -0.0072(10)
C7 0.0359(10) 0.0271(9) 0.0262(9) -0.0027(7) 0.0021(8) 0.0003(8)
C8 0.0357(11) 0.0409(12) 0.0411(11) 0.0053(9) -0.0005(9) 0.0005(9)
C9 0.0467(13) 0.0441(13) 0.0496(13) 0.0022(10) -0.0117(10) 0.0085(10)
C10 0.0662(15) 0.0294(11) 0.0407(12) 0.0044(9) -0.0094(10) -0.0009(10)
C11 0.0581(14) 0.0315(11) 0.0512(13) 0.0065(10) 0.0052(11) -0.0090(10)
C12 0.0379(11) 0.0332(11) 0.0495(12) 0.0027(9) 0.0034(9) -0.0006(9)
C13 0.0299(9) 0.0253(9) 0.0360(10) 0.0024(8) 0.0064(8) 0.0022(7)
C14 0.0389(11) 0.0341(11) 0.0420(11) -0.0020(9) 0.0088(9) 0.0010(9)
C15 0.0475(13) 0.0395(12) 0.0608(14) -0.0046(11) 0.0200(11) 0.0098(10)
C16 0.0318(11) 0.0380(12) 0.0754(16) 0.0074(11) 0.0165(11) 0.0092(9)
C17 0.0305(10) 0.0351(11) 0.0628(14) 0.0062(10) -0.0008(10) -0.0003(9)
C18 0.0345(10) 0.0296(10) 0.0455(11) -0.0022(9) 0.0031(9) 0.0015(8)
C19 0.0402(11) 0.0511(13) 0.0299(10) 0.0072(9) 0.0048(8) 0.0076(10)
C20 0.080(2) 0.0668(18) 0.0552(15) 0.0147(14) -0.0217(14) -0.0105(15)
C21 0.087(2) 0.088(2) 0.0585(17) 0.0103(16) -0.0300(16) -0.0096(18)
C22 0.0667(18) 0.096(2) 0.0482(15) 0.0136(16) -0.0121(13) 0.0214(16)
C23 0.108(3) 0.081(2) 0.076(2) 0.0370(19) -0.0205(19) 0.011(2)
C24 0.081(2) 0.0661(18) 0.0655(18) 0.0184(14) -0.0178(15) -0.0007(15)
C25 0.0415(12) 0.0528(13) 0.0327(11) -0.0021(9) 0.0062(9) 0.0065(10)
C26 0.0565(15) 0.086(2) 0.0509(15) -0.0211(14) 0.0077(12) 0.0123(14)
C27 0.073(2) 0.105(3) 0.0651(18) -0.0296(17) 0.0166(15) 0.0217(18)
C28 0.0568(18) 0.115(3) 0.093(2) -0.030(2) 0.0203(17) 0.0241(18)
C29 0.0485(17) 0.163(4) 0.135(3) -0.083(3) -0.0171(19) 0.032(2)
C30 0.0520(16) 0.139(3) 0.084(2) -0.061(2) -0.0134(15) 0.0290(18)
C31 0.0436(12) 0.0398(12) 0.0318(10) 0.0006(9) 0.0052(9) 0.0020(9)
C32 0.0702(17) 0.0595(16) 0.0477(14) -0.0055(12) 0.0208(12) -0.0125(13)
C33 0.080(2) 0.0604(17) 0.0646(17) -0.0011(14) 0.0193(15) -0.0219(14)
C34 0.0651(16) 0.0463(14) 0.0646(16) -0.0091(12) 0.0062(13) -0.0058(12)
C35 0.0479(13) 0.0496(14) 0.0478(13) -0.0103(11) 0.0062(10) 0.0076(11)
C36 0.0417(12) 0.0447(12) 0.0392(11) -0.0001(9) 0.0091(9) 0.0037(9)

loop_
_atom_type_symbol
_atom_type_description
_atom_type_scat_dispersion_real
_atom_type_scat_dispersion_imag
_atom_type_scat_source
C C 0.0033 0.0016 'International Tables Vol C Tables 4.2.6.8 and 6.1.1.4'
H H 0.0000 0.0000 'International Tables Vol C Tables 4.2.6.8 and 6.1.1.4'
B B 0.0013 0.0007 'International Tables Vol C Tables 4.2.6.8 and 6.1.1.4'
P P 0.1023 0.0942 'International Tables Vol C Tables 4.2.6.8 and 6.1.1.4'

loop_
_geom_angle_atom_site_label_1
_geom_angle_atom_site_label_2
_geom_angle_atom_site_label_3
_geom_angle
_geom_angle_site_symmetry_1
_geom_angle_site_symmetry_3
_geom_angle_publ_flag
C13 P1 C7 105.87(9) . . ?
C13 P1 C1 105.94(9) . . ?
C7 P1 C1 104.52(9) . . ?
C13 P1 B4 108.52(9) . . ?
C7 P1 B4 115.81(9) . . ?
C1 P1 B4 115.36(9) . . ?
C31 P2 C25 106.04(10) . . ?
C31 P2 C19 104.36(10) . . ?
C25 P2 C19 106.23(9) . . ?
C31 P2 B6 112.99(10) . . ?
C25 P2 B6 114.83(10) . . ?
C19 P2 B6 111.60(10) . . ?
B5 B1 B2 59.77(13) . . ?
B5 B1 B4 62.85(13) . . ?
B2 B1 B4 109.28(16) . . ?
B5 B1 B9 114.92(17) . . ?
B2 B1 B9 108.94(18) . . ?
B4 B1 B9 63.93(13) . . ?
B5 B1 B3 113.28(17) . . ?
B2 B1 B3 61.18(15) . . ?
B4 B1 B3 113.80(18) . . ?
B9 B1 B3 60.85(15) . . ?
B5 B2 B1 59.93(13) . . ?
B5 B2 B6 62.63(13) . . ?
B1 B2 B6 108.73(16) . . ?
B5 B2 B7 115.48(18) . . ?
B1 B2 B7 108.56(19) . . ?
B6 B2 B7 64.43(14) . . ?
B5 B2 B3 113.01(17) . . ?
B1 B2 B3 60.70(14) . . ?
B6 B2 B3 113.18(18) . . ?
B7 B2 B3 60.39(15) . . ?
B8 B3 B1 113.06(18) . . ?
B8 B3 B7 62.92(17) . . ?
B1 B3 B7 105.39(17) . . ?
B8 B3 B2 112.88(19) . . ?
B1 B3 B2 58.12(14) . . ?
B7 B3 B2 58.97(15) . . ?
B8 B3 B9 62.81(16) . . ?
B1 B3 B9 59.09(13) . . ?
B7 B3 B9 106.43(18) . . ?
B2 B3 B9 105.16(17) . . ?
B1 B4 B5 58.23(13) . . ?
B1 B4 B9 58.63(13) . . ?
B5 B4 B9 106.89(15) . . ?
B1 B4 P1 116.24(14) . . ?
B5 B4 P1 125.38(14) . . ?
B9 B4 P1 112.85(14) . . ?
B2 B5 B1 60.30(13) . . ?
B2 B5 B4 106.63(17) . . ?
B1 B5 B4 58.92(12) . . ?
B2 B5 B6 59.51(13) . . ?
B1 B5 B6 106.60(16) . . ?
B4 B5 B6 105.14(15) . . ?
B2 B6 B5 57.86(13) . . ?
B2 B6 B7 57.87(14) . . ?
B5 B6 B7 106.24(16) . . ?
B2 B6 P2 114.89(15) . . ?
B5 B6 P2 119.77(15) . . ?
B7 B6 P2 117.08(14) . . ?
B2 B7 B3 60.65(15) . . ?
B2 B7 B8 108.51(18) . . ?
B3 B7 B8 56.08(16) . . ?
B2 B7 B6 57.70(13) . . ?
B3 B7 B6 107.95(17) . . ?
B8 B7 B6 116.69(18) . . ?
B3 B8 B9 61.33(15) . . ?
B3 B8 B7 61.00(17) . . ?
B9 B8 B7 104.06(19) . . ?
B1 B9 B3 60.06(15) . . ?
B1 B9 B8 107.97(19) . . ?
B3 B9 B8 55.86(16) . . ?
B1 B9 B4 57.44(13) . . ?
B3 B9 B4 107.84(18) . . ?
B8 B9 B4 117.91(17) . . ?
C2 C1 C6 118.69(18) . . ?
C2 C1 P1 119.74(15) . . ?
C6 C1 P1 121.55(15) . . ?
C1 C2 C3 120.4(2) . . ?
C4 C3 C2 120.6(2) . . ?
C3 C4 C5 119.9(2) . . ?
C4 C5 C6 120.4(2) . . ?
C5 C6 C1 120.0(2) . . ?
C8 C7 C12 118.94(18) . . ?
C8 C7 P1 119.99(15) . . ?
C12 C7 P1 121.03(15) . . ?
C9 C8 C7 120.3(2) . . ?
C10 C9 C8 120.0(2) . . ?
C11 C10 C9 120.2(2) . . ?
C10 C11 C12 120.4(2) . . ?
C11 C12 C7 120.2(2) . . ?
C14 C13 C18 118.86(18) . . ?
C14 C13 P1 122.34(15) . . ?
C18 C13 P1 118.79(15) . . ?
C15 C14 C13 120.3(2) . . ?
C16 C15 C14 120.1(2) . . ?
C15 C16 C17 120.4(2) . . ?
C16 C17 C18 119.9(2) . . ?
C17 C18 C13 120.39(19) . . ?
C20 C19 C24 118.1(2) . . ?
C20 C19 P2 119.66(18) . . ?
C24 C19 P2 122.20(19) . . ?
C19 C20 C21 121.1(3) . . ?
C22 C21 C20 120.0(3) . . ?
C21 C22 C23 120.0(3) . . ?
C22 C23 C24 120.5(3) . . ?
C23 C24 C19 120.2(3) . . ?
C26 C25 C30 117.8(2) . . ?
C26 C25 P2 120.41(18) . . ?
C30 C25 P2 121.50(18) . . ?
C25 C26 C27 120.9(3) . . ?
C28 C27 C26 120.6(3) . . ?
C29 C28 C27 119.2(3) . . ?
C28 C29 C30 120.7(3) . . ?
C25 C30 C29 120.7(3) . . ?
C36 C31 C32 118.3(2) . . ?
C36 C31 P2 119.79(16) . . ?
C32 C31 P2 121.87(16) . . ?
C33 C32 C31 120.6(2) . . ?
C32 C33 C34 120.2(2) . . ?
C35 C34 C33 119.6(2) . . ?
C34 C35 C36 120.9(2) . . ?
C35 C36 C31 120.3(2) . . ?

loop_
_geom_bond_atom_site_label_1
_geom_bond_atom_site_label_2
_geom_bond_distance
_geom_bond_site_symmetry_2
_geom_bond_publ_flag
P1 C13 1.8168(19) . ?
P1 C7 1.8147(19) . ?
P1 C1 1.8165(19) . ?
P1 B4 1.925(2) . ?
P2 C31 1.812(2) . ?
P2 C25 1.821(2) . ?
P2 C19 1.826(2) . ?
P2 B6 1.916(2) . ?
B1 B5 1.736(3) . ?
B1 B2 1.743(3) . ?
B1 B4 1.749(3) . ?
B1 B9 1.772(4) . ?
B1 B3 1.790(4) . ?
B2 B5 1.733(3) . ?
B2 B6 1.764(3) . ?
B2 B7 1.768(4) . ?
B2 B3 1.798(4) . ?
B3 B8 1.701(4) . ?
B3 B7 1.793(4) . ?
B3 B9 1.804(4) . ?
B4 B5 1.817(3) . ?
B4 B9 1.864(3) . ?
B5 B6 1.818(3) . ?
B6 B7 1.883(3) . ?
B7 B8 1.826(4) . ?
B8 B9 1.829(4) . ?
C1 C2 1.386(3) . ?
C1 C6 1.393(3) . ?
C2 C3 1.382(3) . ?
C3 C4 1.364(3) . ?
C4 C5 1.375(4) . ?
C5 C6 1.385(3) . ?
C7 C8 1.391(3) . ?
C7 C12 1.388(3) . ?
C8 C9 1.383(3) . ?
C9 C10 1.377(3) . ?
C10 C11 1.369(3) . ?
C11 C12 1.380(3) . ?
C13 C14 1.390(3) . ?
C13 C18 1.394(3) . ?
C14 C15 1.388(3) . ?
C15 C16 1.374(3) . ?
C16 C17 1.376(3) . ?
C17 C18 1.386(3) . ?
C19 C20 1.368(3) . ?
C19 C24 1.383(3) . ?
C20 C21 1.392(4) . ?
C21 C22 1.345(4) . ?
C22 C23 1.363(5) . ?
C23 C24 1.385(4) . ?
C25 C26 1.371(3) . ?
C25 C30 1.367(3) . ?
C26 C27 1.376(4) . ?
C27 C28 1.359(4) . ?
C28 C29 1.343(4) . ?
C29 C30 1.387(4) . ?
C31 C36 1.392(3) . ?
C31 C32 1.396(3) . ?
C32 C33 1.379(4) . ?
C33 C34 1.384(4) . ?
C34 C35 1.363(3) . ?
C35 C36 1.384(3) . ?
